data_2239083
loop_
_publ_author_name
'Koteswara Rao, Vandavasi'
'Siddiqui, Tausif'
'Zeller, Matthias'
'Lovelace-Cameron, Sherri R.'

_publ_section_title
;
 Adenin-1-ium hydrogen isophthalate dimethylformamide monosolvate
;
_journal_issue 2
_journal_name_full 'Acta Crystallographica Section E'
_journal_page_first o166
_journal_page_last o167
_journal_paper_doi 10.1107/S1600536813034971
_journal_volume 70
_journal_year 2014
_chemical_formula_iupac 'C5 H6.30 N5 + , C8 H4.70 O4 -, C3 H7 N O'
_chemical_formula_moiety 'C8 H4.70 O4, C5 H6.30 N5, C3 H7 N O'
_chemical_formula_sum 'C16 H18 N6 O5'
_chemical_formula_weight 374.36
_chemical_name_systematic
;
Adenin-1-ium hydrogen isophthalate dimethylformamide monosolvate
;
_space_group_crystal_system orthorhombic
_space_group_IT_number 43
_space_group_name_Hall 'F 2 -2d'
_space_group_name_H-M_alt 'F d d 2'
_symmetry_space_group_name_Hall 'F 2 -2d'
_symmetry_space_group_name_H-M 'F d d 2'
_atom_sites_solution_hydrogens mixed
_atom_sites_solution_primary direct
_atom_sites_solution_secondary difmap
_audit_creation_method SHELXL-2013
_cell_angle_alpha 90
_cell_angle_beta 90
_cell_angle_gamma 90
_cell_formula_units_Z 16
_cell_length_a 38.307(18)
_cell_length_b 46.05(2)
_cell_length_c 3.7832(18)
_cell_measurement_reflns_used 290
_cell_measurement_temperature 100(2)
_cell_measurement_theta_max 30.38
_cell_measurement_theta_min 4.27
_cell_volume 6674(5)
_computing_cell_refinement 'SAINT (Bruker, 2011)'
_computing_data_collection 'APEX2 (Bruker, 2011)'
_computing_data_reduction 'SAINT (Bruker, 2011)'
_computing_molecular_graphics 'Mercury (Macrae <i>et al.</i>, 2008)'
_computing_publication_material
;
SHELXL-2013 (Sheldrick, 2008) and publCIF (Westrip, 2010)
;
_computing_structure_refinement
;
SHELXL2013 (Sheldrick, 2008) and
<i>SHELXLE</i> (H\"ubschle <i>et al.</i>, 2011)
;
_computing_structure_solution 'SHELXS97 (Sheldrick, 2008)'
_diffrn_ambient_temperature 100(2)
_diffrn_measured_fraction_theta_full 0.998
_diffrn_measured_fraction_theta_max 0.993
_diffrn_measurement_device_type 'Bruker SMART APEX CCD diffractometer'
_diffrn_measurement_method '\w scans'
_diffrn_radiation_monochromator graphite
_diffrn_radiation_type MoK\a
_diffrn_radiation_wavelength 0.71073
_diffrn_reflns_limit_h_max 54
_diffrn_reflns_limit_h_min 0
_diffrn_reflns_limit_k_max 66
_diffrn_reflns_limit_k_min 0
_diffrn_reflns_limit_l_max 5
_diffrn_reflns_limit_l_min 0
_diffrn_reflns_number 3888
_diffrn_reflns_theta_full 28.000
_diffrn_reflns_theta_max 30.602
_diffrn_reflns_theta_min 1.383
_exptl_absorpt_coefficient_mu 0.114
_exptl_absorpt_correction_T_max 1.0000
_exptl_absorpt_correction_T_min 0.7303
_exptl_absorpt_correction_type multi-scan
_exptl_absorpt_process_details '(TWINABS; Bruker, 2009)'
_exptl_crystal_colour colourless
_exptl_crystal_density_diffrn 1.490
_exptl_crystal_description plate
_exptl_crystal_F_000 3136
_exptl_crystal_size_max 0.55
_exptl_crystal_size_mid 0.15
_exptl_crystal_size_min 0.04
_refine_diff_density_max 0.579
_refine_diff_density_min -0.504
_refine_ls_extinction_method none
_refine_ls_goodness_of_fit_ref 1.051
_refine_ls_hydrogen_treatment mixed
_refine_ls_matrix_type full
_refine_ls_number_parameters 251
_refine_ls_number_reflns 3888
_refine_ls_number_restraints 2
_refine_ls_restrained_S_all 1.051
_refine_ls_R_factor_all 0.1300
_refine_ls_R_factor_gt 0.0877
_refine_ls_shift/su_max 0.000
_refine_ls_shift/su_mean 0.000
_refine_ls_structure_factor_coef Fsqd
_refine_ls_weighting_details 'w=1/[\s^2^(Fo^2^)+(0.0928P)^2^+48.0632P] where P=(Fo^2^+2Fc^2^)/3'
_refine_ls_weighting_scheme calc
_refine_ls_wR_factor_gt 0.2102
_refine_ls_wR_factor_ref 0.2328
_reflns_number_gt 2703
_reflns_number_total 3888
_reflns_threshold_expression 'I > 2\s(I)'
_cod_data_source_file su2677sup1.cif
_cod_data_source_block I
_cod_database_code 2239083
_cod_database_fobs_code 2239083
_shelx_space_group_comment
;
The symmetry employed for this shelxl refinement is uniquely defined
by the following loop, which should always be used as a source of
symmetry information in preference to the above space-group names.
They are only intended as comments.
;
_shelxl_version_number .2013

loop_
_space_group_symop_operation_xyz
'x, y, z'
'-x, -y, z'
'-x+1/4, y+1/4, z+1/4'
'x+3/4, -y+3/4, z+1/4'
'x, y+1/2, z+1/2'
'-x, -y+1/2, z+1/2'
'-x+1/4, y+3/4, z+3/4'
'x+3/4, -y+5/4, z+3/4'
'x+1/2, y, z+1/2'
'-x+1/2, -y, z+1/2'
'-x+3/4, y+1/4, z+3/4'
'x+5/4, -y+3/4, z+3/4'
'x+1/2, y+1/2, z'
'-x+1/2, -y+1/2, z'
'-x+3/4, y+3/4, z+1/4'
'x+5/4, -y+5/4, z+1/4'

loop_
_atom_site_type_symbol
_atom_site_label
_atom_site_fract_x
_atom_site_fract_y
_atom_site_fract_z
_atom_site_U_iso_or_equiv
_atom_site_adp_type
_atom_site_calc_flag
_atom_site_occupancy
C C1 0.05925(14) 0.13091(12) 0.512(2) 0.0190(13) Uani d 1
C C2 0.04322(13) 0.15984(12) 0.4520(16) 0.0123(11) Uani d 1
C C3 0.06001(14) 0.18481(13) 0.566(2) 0.0194(13) Uani d 1
H H3 0.0822 0.1834 0.6767 0.023 Uiso calc 1
C C4 0.04487(14) 0.21170(12) 0.5214(17) 0.0156(11) Uani d 1
H H4 0.0564 0.2287 0.6040 0.019 Uiso calc 1
C C5 0.01246(13) 0.21387(12) 0.3538(18) 0.0161(12) Uani d 1
H H5 0.0019 0.2323 0.3205 0.019 Uiso calc 1
C C6 -0.00425(13) 0.18877(12) 0.2360(18) 0.0144(11) Uani d 1
C C7 0.01070(13) 0.16197(12) 0.2957(19) 0.0157(12) Uani d 1
H H7 -0.0014 0.1448 0.2289 0.019 Uiso calc 1
C C8 -0.03904(14) 0.19030(12) 0.0547(19) 0.0171(12) Uani d 1
C C9 0.12077(13) 0.05012(13) 0.7880(19) 0.0175(12) Uani d 1
C C10 0.13647(13) 0.00114(14) 0.7890(18) 0.0181(12) Uani d 1
H H10 0.1535 -0.0127 0.8607 0.022 Uiso calc 1
C C11 0.08680(14) 0.01200(13) 0.5326(19) 0.0183(12) Uani d 1
C C12 0.04224(15) 0.03628(13) 0.335(2) 0.0230(14) Uani d 1
H H12 0.0206 0.0404 0.2233 0.028 Uiso calc 1
C C13 0.09038(13) 0.04118(13) 0.604(2) 0.0185(13) Uani d 1
C C14 0.18697(14) 0.19317(13) 0.289(2) 0.0216(14) Uani d 1
H H14 0.1657 0.2008 0.3782 0.026 Uiso calc 1
C C15 0.21815(16) 0.15444(15) 0.010(2) 0.0275(15) Uani d 1
H H15A 0.2141 0.1338 -0.0415 0.041 Uiso calc 1
H H15B 0.2368 0.1563 0.1853 0.041 Uiso calc 1
H H15C 0.2250 0.1645 -0.2079 0.041 Uiso calc 1
C C16 0.15440(17) 0.15073(17) 0.128(3) 0.0343(17) Uani d 1
H H16A 0.1355 0.1615 0.2439 0.051 Uiso calc 1
H H16B 0.1577 0.1321 0.2481 0.051 Uiso calc 1
H H16C 0.1483 0.1473 -0.1198 0.051 Uiso calc 1
N N1 0.14293(12) 0.02850(11) 0.8754(17) 0.0188(11) Uani d 1
H H1 0.1621 0.0327 0.9926 0.023 Uiso calc 1
N N2 0.10912(11) -0.00944(11) 0.6145(17) 0.0194(11) Uani d 1
N N3 0.05564(12) 0.00939(11) 0.3618(16) 0.0184(11) Uani d 1
H H3A 0.0461 -0.0068 0.2839 0.022 Uiso calc 1
N N4 0.06190(12) 0.05623(11) 0.4781(17) 0.0210(12) Uani d 1
H H4A 0.0579 0.0750 0.4911 0.025 Uiso calc 0.30(11)
N N5 0.12746(11) 0.07718(11) 0.8667(17) 0.0195(11) Uani d 1
H H5A 0.1468 0.0817 0.9795 0.023 Uiso calc 1
H H5B 0.1126 0.0909 0.8070 0.023 Uiso calc 1
N N6 0.18633(12) 0.16733(11) 0.1475(19) 0.0219(12) Uani d 1
O O1 0.08756(10) 0.12818(9) 0.6562(15) 0.0227(10) Uani d 1
O O2 0.04090(10) 0.10943(9) 0.3921(16) 0.0239(11) Uani d 1
H H2 0.047(3) 0.0918(8) 0.40(4) 0.036 Uiso d 0.70(11)
O O3 -0.05527(10) 0.16840(9) -0.0170(16) 0.0247(11) Uani d 1
O O4 -0.04896(10) 0.21663(9) -0.0238(14) 0.0219(10) Uani d 1
O O5 0.21343(10) 0.20846(9) 0.3152(15) 0.0233(10) Uani d 1

loop_
_atom_site_aniso_label
_atom_site_aniso_U_11
_atom_site_aniso_U_22
_atom_site_aniso_U_33
_atom_site_aniso_U_12
_atom_site_aniso_U_13
_atom_site_aniso_U_23
C1 0.011(2) 0.022(2) 0.024(4) 0.0015(19) 0.005(3) 0.002(3)
C2 0.009(2) 0.022(2) 0.006(3) 0.0007(19) 0.002(2) 0.000(2)
C3 0.011(2) 0.029(3) 0.019(3) -0.002(2) -0.006(3) 0.000(3)
C4 0.014(2) 0.025(3) 0.008(3) -0.006(2) 0.001(2) -0.001(3)
C5 0.011(2) 0.023(3) 0.014(3) 0.002(2) 0.000(2) -0.002(3)
C6 0.008(2) 0.025(3) 0.011(3) 0.0014(19) -0.002(2) 0.003(3)
C7 0.010(2) 0.022(2) 0.016(3) -0.0029(19) 0.001(2) 0.002(3)
C8 0.010(2) 0.025(3) 0.016(3) 0.001(2) 0.003(2) 0.001(3)
C9 0.011(2) 0.028(3) 0.013(3) -0.001(2) 0.002(2) 0.001(3)
C10 0.009(2) 0.036(3) 0.009(3) 0.002(2) 0.006(2) 0.003(3)
C11 0.013(2) 0.028(3) 0.014(3) 0.000(2) 0.005(2) 0.001(3)
C12 0.015(2) 0.031(3) 0.023(4) -0.003(2) 0.002(3) 0.003(3)
C13 0.007(2) 0.028(3) 0.020(3) 0.001(2) 0.001(2) -0.002(3)
C14 0.012(2) 0.028(3) 0.025(4) 0.005(2) 0.000(3) 0.003(3)
C15 0.024(3) 0.032(3) 0.026(4) 0.010(2) -0.002(3) -0.006(3)
C16 0.023(3) 0.050(4) 0.030(4) -0.009(3) -0.001(3) -0.008(4)
N1 0.0079(18) 0.031(2) 0.018(3) -0.0006(18) -0.003(2) -0.001(3)
N2 0.010(2) 0.029(2) 0.019(3) -0.0032(18) -0.001(2) -0.002(3)
N3 0.013(2) 0.028(2) 0.015(3) -0.0002(18) -0.001(2) 0.000(2)
N4 0.012(2) 0.025(2) 0.026(3) 0.0035(18) 0.002(2) 0.002(3)
N5 0.0090(19) 0.026(2) 0.023(3) 0.0006(18) 0.000(2) -0.001(3)
N6 0.015(2) 0.027(2) 0.024(3) 0.0008(18) -0.001(2) -0.001(3)
O1 0.0114(18) 0.030(2) 0.027(3) 0.0020(16) -0.0071(19) 0.000(2)
O2 0.0124(17) 0.0213(19) 0.038(3) -0.0002(15) -0.008(2) 0.000(2)
O3 0.0128(17) 0.025(2) 0.037(3) -0.0015(15) -0.006(2) 0.000(2)
O4 0.0119(17) 0.026(2) 0.028(3) 0.0003(16) -0.002(2) 0.000(2)
O5 0.0141(18) 0.030(2) 0.025(3) 0.0009(16) -0.002(2) -0.003(2)

loop_
_atom_type_symbol
_atom_type_description
_atom_type_scat_dispersion_real
_atom_type_scat_dispersion_imag
_atom_type_scat_source
C C 0.0033 0.0016 'International Tables Vol C Tables 4.2.6.8 and 6.1.1.4'
H H 0.0000 0.0000 'International Tables Vol C Tables 4.2.6.8 and 6.1.1.4'
N N 0.0061 0.0033 'International Tables Vol C Tables 4.2.6.8 and 6.1.1.4'
O O 0.0106 0.0060 'International Tables Vol C Tables 4.2.6.8 and 6.1.1.4'

loop_
_geom_angle_atom_site_label_1
_geom_angle_atom_site_label_2
_geom_angle_atom_site_label_3
_geom_angle
O1 C1 O2 124.1(5)
O1 C1 C2 121.9(5)
O2 C1 C2 114.0(5)
C7 C2 C3 119.5(5)
C7 C2 C1 120.1(5)
C3 C2 C1 120.3(5)
C4 C3 C2 120.8(5)
C4 C3 H3 119.6
C2 C3 H3 119.6
C3 C4 C5 119.6(5)
C3 C4 H4 120.2
C5 C4 H4 120.2
C6 C5 C4 119.6(5)
C6 C5 H5 120.2
C4 C5 H5 120.2
C7 C6 C5 119.9(5)
C7 C6 C8 119.1(5)
C5 C6 C8 121.0(5)
C6 C7 C2 120.5(5)
C6 C7 H7 119.8
C2 C7 H7 119.8
O3 C8 O4 124.9(6)
O3 C8 C6 121.1(5)
O4 C8 C6 114.0(5)
N5 C9 N1 121.6(5)
N5 C9 C13 123.4(5)
N1 C9 C13 115.0(5)
N1 C10 N2 128.1(6)
N1 C10 H10 115.9
N2 C10 H10 115.9
N2 C11 N3 127.0(6)
N2 C11 C13 127.5(6)
N3 C11 C13 105.5(5)
N4 C12 N3 113.4(6)
N4 C12 H12 123.3
N3 C12 H12 123.3
N4 C13 C11 110.1(5)
N4 C13 C9 132.4(5)
C11 C13 C9 117.5(5)
O5 C14 N6 124.5(6)
O5 C14 H14 117.7
N6 C14 H14 117.7
N6 C15 H15A 109.5
N6 C15 H15B 109.5
H15A C15 H15B 109.5
N6 C15 H15C 109.5
H15A C15 H15C 109.5
H15B C15 H15C 109.5
N6 C16 H16A 109.5
N6 C16 H16B 109.5
H16A C16 H16B 109.5
N6 C16 H16C 109.5
H16A C16 H16C 109.5
H16B C16 H16C 109.5
C10 N1 C9 121.6(5)
C10 N1 H1 119.2
C9 N1 H1 119.2
C10 N2 C11 110.3(5)
C12 N3 C11 106.8(5)
C12 N3 H3A 126.6
C11 N3 H3A 126.6
C12 N4 C13 104.3(5)
C12 N4 H4A 127.9
C13 N4 H4A 127.9
C9 N5 H5A 120.0
C9 N5 H5B 120.0
H5A N5 H5B 120.0
C14 N6 C16 121.3(6)
C14 N6 C15 120.3(5)
C16 N6 C15 118.4(6)
C1 O2 H2 126(8)

loop_
_geom_bond_atom_site_label_1
_geom_bond_atom_site_label_2
_geom_bond_distance
C1 O1 1.220(7)
C1 O2 1.296(7)
C1 C2 1.485(7)
C2 C7 1.382(8)
C2 C3 1.386(8)
C3 C4 1.378(8)
C3 H3 0.9500
C4 C5 1.398(8)
C4 H4 0.9500
C5 C6 1.394(8)
C5 H5 0.9500
C6 C7 1.380(7)
C6 C8 1.501(8)
C7 H7 0.9500
C8 O3 1.215(7)
C8 O4 1.305(7)
C9 N5 1.307(7)
C9 N1 1.349(7)
C9 C13 1.417(8)
C10 N1 1.325(8)
C10 N2 1.331(8)
C10 H10 0.9500
C11 N2 1.342(7)
C11 N3 1.363(8)
C11 C13 1.378(8)
C12 N4 1.305(8)
C12 N3 1.345(8)
C12 H12 0.9500
C13 N4 1.378(7)
C14 O5 1.238(7)
C14 N6 1.305(8)
C14 H14 0.9500
C15 N6 1.453(8)
C15 H15A 0.9800
C15 H15B 0.9800
C15 H15C 0.9800
C16 N6 1.444(8)
C16 H16A 0.9800
C16 H16B 0.9800
C16 H16C 0.9800
N1 H1 0.8800
N3 H3A 0.8800
N4 H4A 0.8800
N5 H5A 0.8800
N5 H5B 0.8800
O2 H2 0.84(2)

loop_
_geom_hbond_atom_site_label_D
_geom_hbond_atom_site_label_H
_geom_hbond_atom_site_label_A
_geom_hbond_site_symmetry_A
_geom_hbond_distance_DH
_geom_hbond_distance_HA
_geom_hbond_distance_DA
_geom_hbond_angle_DHA
O2 H2 N4 . 0.84(2) 1.77(4) 2.599(6) 170(16)
N4 H4A O2 . 0.88 1.75 2.599(6) 160
N5 H5B O1 . 0.88 2.05 2.913(7) 168
N1 H1 O4 16_446 0.88 1.73 2.601(6) 168.4
N5 H5A O3 16_446 0.88 2.07 2.933(7) 166
N3 H3A O5 7_544 0.88 1.84 2.700(7) 166
C12 H12 O5 8_444 0.95 2.27 3.196(7) 164.6
C16 H16C O1 1_554 0.98 2.63 3.290(8) 125

loop_
_geom_torsion_atom_site_label_1
_geom_torsion_atom_site_label_2
_geom_torsion_atom_site_label_3
_geom_torsion_atom_site_label_4
_geom_torsion
O1 C1 C2 C7 -178.4(7)
O2 C1 C2 C7 3.1(9)
O1 C1 C2 C3 -1.4(10)
O2 C1 C2 C3 -179.9(6)
C7 C2 C3 C4 -0.9(10)
C1 C2 C3 C4 -178.0(6)
C2 C3 C4 C5 -1.0(10)
C3 C4 C5 C6 0.4(9)
C4 C5 C6 C7 2.2(9)
C4 C5 C6 C8 -179.9(6)
C5 C6 C7 C2 -4.1(9)
C8 C6 C7 C2 177.9(6)
C3 C2 C7 C6 3.5(9)
C1 C2 C7 C6 -179.5(6)
C7 C6 C8 O3 5.3(10)
C5 C6 C8 O3 -172.6(7)
C7 C6 C8 O4 -172.8(6)
C5 C6 C8 O4 9.3(9)
N2 C11 C13 N4 -179.9(6)
N3 C11 C13 N4 -0.2(7)
N2 C11 C13 C9 -0.6(11)
N3 C11 C13 C9 179.1(6)
N5 C9 C13 N4 -1.9(12)
N1 C9 C13 N4 178.6(7)
N5 C9 C13 C11 178.9(6)
N1 C9 C13 C11 -0.5(9)
N2 C10 N1 C9 -0.1(11)
N5 C9 N1 C10 -178.6(6)
C13 C9 N1 C10 0.9(9)
N1 C10 N2 C11 -0.9(10)
N3 C11 N2 C10 -178.4(7)
C13 C11 N2 C10 1.2(10)
N4 C12 N3 C11 -0.7(8)
N2 C11 N3 C12 -179.7(7)
C13 C11 N3 C12 0.5(7)
N3 C12 N4 C13 0.6(8)
C11 C13 N4 C12 -0.2(8)
C9 C13 N4 C12 -179.4(8)
O5 C14 N6 C16 179.7(7)
O5 C14 N6 C15 0.6(11)
